data_2104980
loop_
_publ_author_name
'Mermer, Adrian'
'Starynowicz, Przemys\/law'

_publ_section_title
;
 Charge-density distribution in hydrogen methylphosphonates of calcium and
 lithium
;
_journal_coeditor_code SO5049
_journal_issue 5
_journal_name_full 'Acta Crystallographica Section B'
_journal_page_first 399
_journal_page_last 408
_journal_paper_doi 10.1107/S0108768111030515
_journal_volume 67
_journal_year 2011
_chemical_formula_sum 'C2 H8 Ca O6 P2'
_chemical_formula_weight 230.10
_chemical_name_common 'calcium bis(hydrogen methylphosphonate)'
_space_group_IT_number 15
_symmetry_cell_setting monoclinic
_symmetry_space_group_name_Hall '-C 2yc'
_symmetry_space_group_name_H-M 'C 1 2/c 1'
_atom_sites_solution_hydrogens geom
_atom_sites_solution_primary direct
_atom_sites_solution_secondary difmap
_audit_conform_dict_location ftp://ftp.iucr.org/pub/cif_core.dic
_audit_conform_dict_name cif_core.dic
_audit_conform_dict_version 2.3
_audit_creation_date '15-Jul-07 T12:26:36-00:00'
_audit_creation_method 'XD routine XDCIF'
_cell_angle_alpha 90
_cell_angle_beta 108.48(8)
_cell_angle_gamma 90
_cell_formula_units_Z 4
_cell_length_a 20.403(13)
_cell_length_b 5.601(2)
_cell_length_c 7.274(6)
_cell_measurement_reflns_used 23644
_cell_measurement_temperature 85(2)
_cell_measurement_theta_max 75.7117
_cell_measurement_theta_min 4.6748
_cell_volume 788.4(9)
_computing_cell_refinement
;
CrysAlis RED, Oxford Diffraction Ltd.,
Version 1.171.33.55 (release 05-01-2010 CrysAlis171 .NET)
(compiled Jan  5 2010,16:28:46)
;
_computing_data_collection
;
CrysAlis CCD, Oxford Diffraction Ltd.,
Version 1.171.33.55 (release 05-01-2010 CrysAlis171 .NET)
(compiled Jan  5 2010,16:28:46)
;
_computing_data_reduction
;
CrysAlis RED, Oxford Diffraction Ltd.,
Version 1.171.33.55 (release 05-01-2010 CrysAlis171 .NET)
(compiled Jan  5 2010,16:28:46)
;
_computing_molecular_graphics 'Volkov et al, (2006)'
_computing_publication_material 'Volkov et al, (2006)'
_computing_structure_refinement 'Volkov et al, (2006)'
_diffrn_ambient_temperature 85(2)
_diffrn_detector_area_resol_mean 8.1956
_diffrn_measured_fraction_theta_full 0.998
_diffrn_measurement_device_type 'Xcalibur, Onyx'
_diffrn_measurement_method '\w and \p scans'
_diffrn_radiation_monochromator graphite
_diffrn_radiation_source 'fine-focus sealed tube'
_diffrn_radiation_type 'Mo K\a'
_diffrn_radiation_wavelength 0.7107
_diffrn_reflns_av_R_equivalents 0.0344
_diffrn_reflns_av_sigmaI/netI 0.1022
_diffrn_reflns_limit_h_max 55
_diffrn_reflns_limit_h_min -42
_diffrn_reflns_limit_k_max 15
_diffrn_reflns_limit_k_min -14
_diffrn_reflns_limit_l_max 12
_diffrn_reflns_limit_l_min -19
_diffrn_reflns_number 86583
_diffrn_reflns_theta_full 54.82
_diffrn_reflns_theta_max 75.7117
_diffrn_reflns_theta_min 4.6748
_exptl_absorpt_coefficient_mu 1.18
_exptl_absorpt_correction_T_max 0.941
_exptl_absorpt_correction_T_min 0.667
_exptl_absorpt_correction_type analytical
_exptl_absorpt_process_details
;
CrysAlis RED, Oxford Diffraction Ltd.,
Version 1.171.33.32 (release 27-01-2009 CrysAlis171 .NET)
(compiled Jan 27 2009,14:17:37)
Analytical numeric absorption correction using a multifaceted crystal
model based on expressions derived by R.C. Clark & J.S. Reid.
(Clark, R. C. & Reid, J. S. (1995). Acta Cryst. A51, 887-897)
;
_exptl_crystal_colour colourless
_exptl_crystal_density_diffrn 1.939
_exptl_crystal_density_method 'not measured'
_exptl_crystal_description plate
_exptl_crystal_F_000 472
_exptl_crystal_size_max 0.4837
_exptl_crystal_size_mid 0.3478
_exptl_crystal_size_min 0.0558
_refine_diff_density_max 0.389
_refine_diff_density_min -0.243
_refine_diff_density_rms 0.048
_refine_ls_extinction_method none
_refine_ls_goodness_of_fit_ref 1.456
_refine_ls_hydrogen_treatment constr
_refine_ls_matrix_type full
_refine_ls_number_parameters 174
_refine_ls_number_reflns 4683
_refine_ls_number_restraints 0
_refine_ls_R_factor_all 0.025
_refine_ls_R_factor_gt 0.012
_refine_ls_shift/su_max 0
_refine_ls_structure_factor_coef F
_refine_ls_weighting_details
;
        calc w1 = 1/[s^2^(Fo)]
;
_refine_ls_weighting_scheme calc
_refine_ls_wR_factor_ref 0.013
_reflns_number_gt 7052
_reflns_number_total 8103
_reflns_threshold_expression >3sigma(I)
_cod_data_source_file so5049.cif
_cod_data_source_block merca1
_cod_depositor_comments
;
 Marking atom 'DUM1' as a dummy atom.

 Antanas Vaitkus,
 2017-02-20
;
_cod_database_code 2104980
_cod_database_fobs_code 2104980

loop_
_space_group_symop_id
_space_group_symop_operation_xyz
1 +X,+Y,+Z
2 -X,+Y,1/2-Z
3 -X,-Y,-Z
4 +X,-Y,1/2+Z
5 1/2+X,1/2+Y,+Z
6 1/2-X,1/2-Y,-Z
7 1/2-X,1/2+Y,1/2-Z
8 1/2+X,1/2-Y,1/2+Z

loop_
_atom_local_axes_atom_label
_atom_local_axes_atom0
_atom_local_axes_ax1
_atom_local_axes_atom1
_atom_local_axes_atom2
_atom_local_axes_ax2
CA DUM1 Z CA O(1) Y
P O(2) Z P O(3) Y
O(1) H(1) Z O(1) P Y
O(2) P Z O(2) CA Y
O(3) P Z O(3) O(2) Y
C H(2) Z C H(4) Y
H(1) O(1) Z H(1) P Y
H(2) C Z H(2) H(4) Y
H(3) C Z H(3) H(4) Y
H(4) C Z H(4) H(2) Y

loop_
_atom_rho_multipole_atom_label
_atom_rho_multipole_coeff_Pv
_atom_rho_multipole_coeff_P00
_atom_rho_multipole_coeff_P11
_atom_rho_multipole_coeff_P1-1
_atom_rho_multipole_coeff_P10
_atom_rho_multipole_coeff_P20
_atom_rho_multipole_coeff_P21
_atom_rho_multipole_coeff_P2-1
_atom_rho_multipole_coeff_P22
_atom_rho_multipole_coeff_P2-2
_atom_rho_multipole_coeff_P30
_atom_rho_multipole_coeff_P31
_atom_rho_multipole_coeff_P3-1
_atom_rho_multipole_coeff_P32
_atom_rho_multipole_coeff_P3-2
_atom_rho_multipole_coeff_P33
_atom_rho_multipole_coeff_P3-3
_atom_rho_multipole_coeff_P40
_atom_rho_multipole_coeff_P41
_atom_rho_multipole_coeff_P4-1
_atom_rho_multipole_coeff_P42
_atom_rho_multipole_coeff_P4-2
_atom_rho_multipole_coeff_P43
_atom_rho_multipole_coeff_P4-3
_atom_rho_multipole_coeff_P44
_atom_rho_multipole_coeff_P4-4
_atom_rho_multipole_kappa
_atom_rho_multipole_kappa_prime0
_atom_rho_multipole_kappa_prime1
_atom_rho_multipole_kappa_prime2
_atom_rho_multipole_kappa_prime3
_atom_rho_multipole_kappa_prime4
_atom_rho_multipole_radial_slater_n0
_atom_rho_multipole_radial_slater_zeta0
_atom_rho_multipole_radial_slater_n1
_atom_rho_multipole_radial_slater_zeta1
_atom_rho_multipole_radial_slater_n2
_atom_rho_multipole_radial_slater_zeta2
_atom_rho_multipole_radial_slater_n3
_atom_rho_multipole_radial_slater_zeta3
_atom_rho_multipole_radial_slater_n4
_atom_rho_multipole_radial_slater_zeta4
CA 0.35(12) 0 0 0 -0.18(6) 0 0 0 0 0 0 0 0 0 0 0 0 0 0 0 0 0 0 0 0 0 1 1 1 1 1 1 6 2.199 6 2.199 6 2.199 6 2.199 6 2.199
P 4.95(9) 0 0.04(2) 0.09(2) 0.066(19) 0.102(17) -0.033(15) -0.057(17) -0.046(15) 0.007(15) 0.41(2) -0.020(13) 0.015(14) 0.067(14) -0.012(14) 0.035(13) -0.285(17) 0 0 0 0 0 0 0 0 0 0.969(5) 0.816(13) 0.816146 0.816146 0.816146 0.816146 4 3.459 6 5.1885 6 5.1885 6 5.1885 6 5.1885
O(1) 6.18(4) 0 0.026(8) -0.007(8) -0.070(10) -0.015(8) -0.016(9) -0.001(8) 0.011(8) -0.021(8) 0.079(10) 0.002(8) 0.003(7) 0.032(8) -0.007(8) 0.018(8) -0.002(8) 0 0 0 0 0 0 0 0 0 0.990(3) 0.94(5) 0.93543 0.93543 0.93543 0.93543 2 4.466 2 4.466 2 4.466 3 4.466 4 4.466
O(2) 6.34(3) 0 -0.006(9) 0.002(9) -0.046(13) -0.015(10) -0.016(9) 0.022(9) -0.005(8) -0.003(9) 0.038(11) 0.034(11) -0.007(11) 0.018(10) -0.023(10) 0.005(9) 0.008(9) 0 0 0 0 0 0 0 0 0 0.9832(17) 0.73 0.73 0.73 0.73 0.73 2 4.466 2 4.466 2 4.466 3 4.466 4 4.466
O(3) 6.33(3) 0 0.003(10) 0.010(10) -0.041(13) -0.017(10) -0.004(9) -0.005(9) -0.028(9) 0.016(9) 0.020(11) -0.003(10) 0.014(10) -0.016(10) -0.004(10) -0.005(10) 0.027(10) 0 0 0 0 0 0 0 0 0 0.9832(17) 0.73 0.73 0.73 0.73 0.73 2 4.466 2 4.466 2 4.466 3 4.466 4 4.466
C 4.61(11) 0 -0.049(16) -0.025(19) -0.047(19) -0.049(16) 0.028(13) 0.001(13) -0.011(14) 0.014(13) 0.28(3) 0.019(15) -0.056(16) -0.039(17) -0.003(15) -0.012(15) -0.25(2) 0 0 0 0 0 0 0 0 0 0.935(7) 0.87(3) 0.873373 0.873373 0.873373 0.873373 2 3.1762 2 3.1762 2 3.1762 3 3.1762 4 3.1762
H(1) 0.780(16) 0 -0.057(11) 0.022(11) 0.195(14) 0.26(2) 0.007(17) 0.042(15) -0.047(15) -0.017(14) 0 0 0 0 0 0 0 0 0 0 0 0 0 0 0 0 1.2 1.2 1.2 1.2 1.2 1.2 0 2 1 2 2 2 3 2 4 2
H(2) 0.82(3) 0 -0.025(12) -0.032(13) 0.199(18) 0.14(2) 0 0 0 0 0 0 0 0 0 0 0 0 0 0 0 0 0 0 0 0 1.2 1.2 1.2 1.2 1.2 1.2 0 2 1 2 2 2 3 2 4 2
H(3) 0.83(3) 0 0.005(13) 0.038(12) 0.153(16) 0.076(19) 0 0 0 0 0 0 0 0 0 0 0 0 0 0 0 0 0 0 0 0 1.2 1.2 1.2 1.2 1.2 1.2 0 2 1 2 2 2 3 2 4 2
H(4) 0.82(3) 0 -0.010(13) -0.018(14) 0.129(18) 0.088(19) 0 0 0 0 0 0 0 0 0 0 0 0 0 0 0 0 0 0 0 0 1.2 1.2 1.2 1.2 1.2 1.2 0 2 1 2 2 2 3 2 4 2

loop_
_atom_site_label
_atom_site_type_symbol
_atom_site_fract_x
_atom_site_fract_y
_atom_site_fract_z
_atom_site_U_iso_or_equiv
_atom_site_occupancy
_atom_site_symmetry_multiplicity
_atom_site_adp_type
_atom_site_calc_flag
CA Ca 0.5 0.63148(2) 0.75 0.007 1 4 Uani ?
P P 0.398714(3) 0.175982(9) 0.552366(7) 0.006 1 8 Uani ?
O(1) O 0.384805(14) 0.28858(4) 0.73543(3) 0.012 1 8 Uani ?
O(2) O 0.454444(9) 0.32516(3) 0.51219(3) 0.009 1 8 Uani ?
O(3) O 0.415304(9) -0.08814(3) 0.57913(2) 0.008 1 8 Uani ?
C C 0.317876(11) 0.22111(4) 0.36616(3) 0.011 1 8 Uani ?
H(1) H 0.401222 0.207098 0.86594 0.027 1 8 Uani ?
H(2) H 0.302093 0.406229 0.371456 0.034 1 8 Uani ?
H(3) H 0.323745 0.175292 0.226578 0.033 1 8 Uani ?
H(4) H 0.278267 0.109237 0.393638 0.037 1 8 Uani ?
DUM1 . 0.5000 0.0400 0.7500 . . . . dum

loop_
_atom_site_aniso_label
_atom_site_aniso_U_11
_atom_site_aniso_U_22
_atom_site_aniso_U_33
_atom_site_aniso_U_23
_atom_site_aniso_U_13
_atom_site_aniso_U_12
CA 0.00965(2) 0.00515(4) 0.00528(5) 0 0.00257(3) 0
P 0.007951(17) 0.004638(16) 0.005466(18) 0.000044(10) 0.002267(13) -0.000073(10)
O(1) 0.01999(9) 0.00950(6) 0.00723(6) 0.00029(5) 0.00590(6) 0.00456(6)
O(2) 0.00976(5) 0.00752(4) 0.00922(5) -0.00002(4) 0.00357(4) -0.00205(4)
O(3) 0.01210(5) 0.00522(4) 0.00847(5) 0.00043(3) 0.00372(4) 0.00084(3)
C 0.00920(6) 0.01209(7) 0.00988(7) 0.00007(5) 0.00158(5) 0.00078(5)
H(1) 0.043056 0.024709 0.013725 0.00424 0.010645 0.009418
H(2) 0.034585 0.023067 0.037739 -0.00127 0.002198 0.012466
H(3) 0.032644 0.046922 0.016207 -0.005527 0.005196 0.005089
H(4) 0.020456 0.044803 0.043048 0.009548 0.007733 -0.009785

loop_
_atom_type_symbol
_atom_type_description
_atom_type_scat_dispersion_real
_atom_type_scat_dispersion_imag
_atom_type_scat_source
C C 0.0033 0.0016
;
E. Clementi and C. Roetti. 
Atomic Data and Nuclear Data Tables. 14 177-478 (1974)
;
H H 0.0000 0.0000
;
E. Clementi and C. Roetti. 
Atomic Data and Nuclear Data Tables. 14 177-478 (1974)
;
O O 0.0106 0.0060
;
E. Clementi and C. Roetti. 
Atomic Data and Nuclear Data Tables. 14 177-478 (1974)
;
P P 0.1023 0.0942
;
E. Clementi and C. Roetti. 
Atomic Data and Nuclear Data Tables. 14 177-478 (1974)
;
Ca Ca 0.2262 0.3064
;
E. Clementi and C. Roetti. 
Atomic Data and Nuclear Data Tables. 14 177-478 (1974)
;

loop_
_geom_angle_atom_site_label_1
_geom_angle_atom_site_label_2
_geom_angle_atom_site_label_3
_geom_angle
_geom_angle_site_symmetry_1
_geom_angle_site_symmetry_2
_geom_angle_site_symmetry_3
_geom_angle_publ_flag
O(2) CA O(2) 168.305(10) 3_666 1_555 4_565 yes
O(2) CA O(3) 85.265(6) 3_666 1_555 1_565 yes
O(2) CA O(3) 87.005(6) 3_666 1_555 2_666 yes
O(3) CA O(3) 97.166(9) 1_565 1_555 2_666 yes
O(1) P O(2) 106.831(12) 1_555 1_555 1_555 yes
O(1) P O(3) 111.964(11) 1_555 1_555 1_555 yes
O(1) P C 102.303(13) 1_555 1_555 1_555 yes
O(2) P O(3) 114.388(10) 1_555 1_555 1_555 yes
O(2) P C 110.165(11) 1_555 1_555 1_555 yes
O(3) P C 110.467(10) 1_555 1_555 1_555 yes
P O(1) H(1) 121.179 1_555 1_555 1_555 yes
CA O(2) P 135.933(10) 3_666 1_555 1_555 yes
CA O(3) P 143.946(10) 1_545 1_555 1_555 yes
P C H(2) 108.622 1_555 1_555 1_555 yes
P C H(3) 108.950 1_555 1_555 1_555 yes
P C H(4) 109.817 1_555 1_555 1_555 yes
H(2) C H(3) 112.20 1_555 1_555 1_555 yes
H(2) C H(4) 107.207 1_555 1_555 1_555 yes
H(3) C H(4) 110.012 1_555 1_555 1_555 yes

loop_
_geom_bond_atom_site_label_1
_geom_bond_atom_site_label_2
_geom_bond_distance
_geom_bond_site_symmetry_1
_geom_bond_site_symmetry_2
_geom_bond_publ_flag
CA O(2) 2.38411(18) 1_555 3_666 yes
CA O(3) 2.37397(18) 1_555 1_565 yes
P O(1) 1.5783(2) 1_555 1_555 yes
P O(2) 1.51232(18) 1_555 1_555 yes
P O(3) 1.51627(16) 1_555 1_555 yes
P C 1.7896(2) 1_555 1_555 yes
O(1) H(1) 1.0100 1_555 1_555 yes
C H(2) 1.0900 1_555 1_555 yes
C H(3) 1.0900 1_555 1_555 yes
C H(4) 1.0900 1_555 1_555 yes

loop_
_geom_torsion_atom_site_label_1
_geom_torsion_atom_site_label_2
_geom_torsion_atom_site_label_3
_geom_torsion_atom_site_label_4
_geom_torsion
_geom_torsion_site_symmetry_1
_geom_torsion_site_symmetry_2
_geom_torsion_site_symmetry_3
_geom_torsion_site_symmetry_4
_geom_torsion_publ_flag
O(2) P O(1) H(1) -106.73 1_555 1_555 1_555 1_555 yes
O(3) P O(1) H(1) 19.23 1_555 1_555 1_555 1_555 yes
C P O(1) H(1) 137.51 1_555 1_555 1_555 1_555 yes
O(1) P C H(2) 48.615 1_555 1_555 1_555 1_555 yes
O(1) P C H(3) 171.110 1_555 1_555 1_555 1_555 yes
O(1) P C H(4) -68.338 1_555 1_555 1_555 1_555 yes
O(2) P C H(2) -64.701 1_555 1_555 1_555 1_555 yes
O(2) P C H(3) 57.794 1_555 1_555 1_555 1_555 yes
O(2) P C H(4) 178.346 1_555 1_555 1_555 1_555 yes
O(3) P C H(2) 167.956 1_555 1_555 1_555 1_555 yes
O(3) P C H(3) -69.548 1_555 1_555 1_555 1_555 yes
O(3) P C H(4) 51.004) 1_555 1_555 1_555 1_555 yes
CA O(2) P O(1) -166.064(18) 3_666 1_555 1_555 1_555 yes
CA O(2) P O(3) 69.450(14) 3_666 1_555 1_555 1_555 yes
CA O(2) P C -55.684(14) 3_666 1_555 1_555 1_555 yes
CA O(2) P O(1) -166.064(18) 4_564 1_555 1_555 1_555 yes
CA O(2) P O(3) 69.450(14) 4_564 1_555 1_555 1_555 yes
CA O(2) P C -55.684(14) 4_564 1_555 1_555 1_555 yes
CA O(3) P O(1) -70.292(18) 1_545 1_555 1_555 1_555 yes
CA O(3) P O(2) 51.420(16) 1_545 1_555 1_555 1_555 yes
CA O(3) P C 176.39(2) 1_545 1_555 1_555 1_555 yes
CA O(3) P O(1) -70.292(18) 2_646 1_555 1_555 1_555 yes
CA O(3) P O(2) 51.420(16) 2_646 1_555 1_555 1_555 yes
CA O(3) P C 176.39(2) 2_646 1_555 1_555 1_555 yes

loop_
_atom_site_anharm_gc_c_label
_atom_site_anharm_gc_c_111
_atom_site_anharm_gc_c_222
_atom_site_anharm_gc_c_333
_atom_site_anharm_gc_c_112
_atom_site_anharm_gc_c_122
_atom_site_anharm_gc_c_113
_atom_site_anharm_gc_c_133
_atom_site_anharm_gc_c_223
_atom_site_anharm_gc_c_233
_atom_site_anharm_gc_c_123
Ca 0 0.00014(4) 0 -0.0000019(17) 0 0 0 0 0.000049(12) -0.000002(3)

loop_
_atom_site_anharm_gc_d_label
_atom_site_anharm_gc_d_1111
_atom_site_anharm_gc_d_2222
_atom_site_anharm_gc_d_3333
_atom_site_anharm_gc_d_1112
_atom_site_anharm_gc_d_1222
_atom_site_anharm_gc_d_1113
_atom_site_anharm_gc_d_1333
_atom_site_anharm_gc_d_2223
_atom_site_anharm_gc_d_2333
_atom_site_anharm_gc_d_1122
_atom_site_anharm_gc_d_1133
_atom_site_anharm_gc_d_2233
_atom_site_anharm_gc_d_1123
_atom_site_anharm_gc_d_1223
_atom_site_anharm_gc_d_1233
Ca 0 0.00007(4) -0.000116(17) 0 0 0.0000008(4) -0.000023(3) 0 0 0 -0.0000055(9) -0.000023(8) 0 -0.0000042(19) 0
